data_2233698
loop_
_publ_author_name
'Gao, Shan'
'Ng, Seik Weng'

_publ_section_title
;
 Bis(dimethylammonium) 2,5-dihydroxybenzene-1,4-disulfonate
;
_journal_coeditor_code XU5456
_journal_issue 2
_journal_name_full 'Acta Crystallographica Section E'
_journal_page_first o555
_journal_paper_doi 10.1107/S1600536812003406
_journal_volume 68
_journal_year 2012
_chemical_formula_iupac '2C2 H8 N +, C6 H4 O8 S2 2-'
_chemical_formula_moiety '2(C2 H8 N +), C6 H4 O8 S2 2-'
_chemical_formula_sum 'C10 H20 N2 O8 S2'
_chemical_formula_weight 360.40
_chemical_name_systematic
;
Bis(dimethylammonium) 2,5-dihydroxybenzene-1,4-disulfonate
;
_space_group_IT_number 14
_symmetry_cell_setting monoclinic
_symmetry_space_group_name_Hall '-P 2ybc'
_symmetry_space_group_name_H-M 'P 1 21/c 1'
_atom_sites_solution_hydrogens geom
_atom_sites_solution_primary direct
_atom_sites_solution_secondary difmap
_audit_creation_method SHELXL-97
_cell_angle_alpha 90.00
_cell_angle_beta 115.268(5)
_cell_angle_gamma 90.00
_cell_formula_units_Z 2
_cell_length_a 8.0136(12)
_cell_length_b 12.2741(19)
_cell_length_c 9.2061(16)
_cell_measurement_reflns_used 5427
_cell_measurement_temperature 293(2)
_cell_measurement_theta_max 27.40
_cell_measurement_theta_min 3.26
_cell_volume 818.9(2)
_computing_cell_refinement 'RAPID-AUTO (Rigaku, 1998)'
_computing_data_collection 'RAPID-AUTO (Rigaku, 1998)'
_computing_data_reduction 'CrystalClear (Rigaku/MSC, 2002)'
_computing_molecular_graphics 'X-SEED (Barbour, 2001)'
_computing_publication_material 'publCIF (Westrip, 2010)'
_computing_structure_refinement 'SHELXL97 (Sheldrick, 2008)'
_computing_structure_solution 'SHELXS97 (Sheldrick, 2008)'
_diffrn_ambient_temperature 293(2)
_diffrn_measured_fraction_theta_full 0.999
_diffrn_measured_fraction_theta_max 0.999
_diffrn_measurement_device_type 'Rigaku R-AXIS RAPID IP'
_diffrn_measurement_method '\w scan'
_diffrn_radiation_monochromator graphite
_diffrn_radiation_source 'fine-focus sealed tube'
_diffrn_radiation_type MoK\a
_diffrn_radiation_wavelength 0.71073
_diffrn_reflns_av_R_equivalents 0.0368
_diffrn_reflns_av_sigmaI/netI 0.0309
_diffrn_reflns_limit_h_max 10
_diffrn_reflns_limit_h_min -9
_diffrn_reflns_limit_k_max 15
_diffrn_reflns_limit_k_min -15
_diffrn_reflns_limit_l_max 11
_diffrn_reflns_limit_l_min -11
_diffrn_reflns_number 7785
_diffrn_reflns_theta_full 27.40
_diffrn_reflns_theta_max 27.40
_diffrn_reflns_theta_min 3.26
_diffrn_standards_decay_% 0
_diffrn_standards_interval_count 0
_diffrn_standards_interval_time 0
_diffrn_standards_number 0
_exptl_absorpt_coefficient_mu 0.364
_exptl_absorpt_correction_T_max 1.0000
_exptl_absorpt_correction_T_min 0.7699
_exptl_absorpt_correction_type multi-scan
_exptl_absorpt_process_details '(ABSCOR; Higashi, 1995)'
_exptl_crystal_colour colorless
_exptl_crystal_density_diffrn 1.462
_exptl_crystal_density_method 'not measured'
_exptl_crystal_description prism
_exptl_crystal_F_000 380
_exptl_crystal_size_max 0.25
_exptl_crystal_size_mid 0.20
_exptl_crystal_size_min 0.15
_refine_diff_density_max 0.783
_refine_diff_density_min -0.247
_refine_ls_extinction_method none
_refine_ls_goodness_of_fit_ref 1.067
_refine_ls_hydrogen_treatment mixed
_refine_ls_matrix_type full
_refine_ls_number_parameters 112
_refine_ls_number_reflns 1849
_refine_ls_number_restraints 3
_refine_ls_restrained_S_all 1.067
_refine_ls_R_factor_all 0.0450
_refine_ls_R_factor_gt 0.0423
_refine_ls_shift/su_max 0.001
_refine_ls_shift/su_mean 0.001
_refine_ls_structure_factor_coef Fsqd
_refine_ls_weighting_details 'calc w=1/[\s^2^(Fo^2^)+(0.0776P)^2^+0.1341P] where P=(Fo^2^+2Fc^2^)/3'
_refine_ls_weighting_scheme calc
_refine_ls_wR_factor_gt 0.1121
_refine_ls_wR_factor_ref 0.1150
_reflns_number_gt 1675
_reflns_number_total 1849
_reflns_threshold_expression I>2\s(I)
_cod_data_source_file xu5456.cif
_cod_data_source_block I
_cod_original_sg_symbol_H-M 'P 21/c'
_cod_database_code 2233698
_cod_database_fobs_code 2233698

loop_
_symmetry_equiv_pos_as_xyz
'x, y, z'
'-x, y+1/2, -z+1/2'
'-x, -y, -z'
'x, -y-1/2, z-1/2'

loop_
_atom_site_type_symbol
_atom_site_label
_atom_site_fract_x
_atom_site_fract_y
_atom_site_fract_z
_atom_site_U_iso_or_equiv
_atom_site_adp_type
_atom_site_calc_flag
_atom_site_refinement_flags
_atom_site_occupancy
_atom_site_symmetry_multiplicity
S S1 0.31946(5) 0.62757(3) 0.66986(4) 0.02663(17) Uani d . 1 1
O O1 0.14241(15) 0.57550(9) 0.57815(14) 0.0388(3) Uani d . 1 1
O O2 0.44282(17) 0.61906(10) 0.59274(16) 0.0405(3) Uani d . 1 1
O O3 0.29844(16) 0.73891(8) 0.71461(14) 0.0358(3) Uani d . 1 1
O O4 0.4472(2) 0.39499(10) 0.71737(15) 0.0439(3) Uani d D 1 1
H H4 0.523(2) 0.3448(13) 0.742(3) 0.047(6) Uiso d D 1 1
N N1 0.1913(2) 0.41948(15) 0.3680(2) 0.0466(4) Uani d D 1 1
H H1 0.132(3) 0.445(2) 0.422(3) 0.076(8) Uiso d D 1 1
H H2 0.3121(16) 0.432(2) 0.410(3) 0.085(9) Uiso d D 1 1
C C1 0.4220(2) 0.55462(11) 0.85428(17) 0.0274(3) Uani d . 1 1
C C2 0.4752(2) 0.44621(12) 0.85763(18) 0.0305(3) Uani d . 1 1
C C3 0.5534(2) 0.39234(12) 1.00446(19) 0.0308(3) Uani d . 1 1
H H3 0.5897 0.3200 1.0083 0.037 Uiso calc R 1 1
C C4 0.1193(3) 0.4894(2) 0.2257(3) 0.0727(7) Uani d . 1 1
H H4A 0.1489 0.5640 0.2578 0.109 Uiso calc R 1 1
H H4B -0.0122 0.4812 0.1710 0.109 Uiso calc R 1 1
H H4C 0.1741 0.4689 0.1551 0.109 Uiso calc R 1 1
C C5 0.1563(3) 0.3028(2) 0.3375(4) 0.0769(8) Uani d . 1 1
H H5A 0.2122 0.2637 0.4372 0.115 Uiso calc R 1 1
H H5B 0.2081 0.2784 0.2665 0.115 Uiso calc R 1 1
H H5C 0.0257 0.2898 0.2890 0.115 Uiso calc R 1 1

loop_
_atom_site_aniso_label
_atom_site_aniso_U_11
_atom_site_aniso_U_22
_atom_site_aniso_U_33
_atom_site_aniso_U_12
_atom_site_aniso_U_13
_atom_site_aniso_U_23
S1 0.0296(2) 0.0240(2) 0.0307(3) -0.00098(12) 0.01698(18) 0.00029(12)
O1 0.0337(6) 0.0388(6) 0.0430(7) -0.0054(5) 0.0156(5) -0.0072(5)
O2 0.0418(7) 0.0465(7) 0.0445(7) 0.0048(5) 0.0293(6) 0.0084(5)
O3 0.0463(6) 0.0230(5) 0.0402(6) 0.0005(4) 0.0205(5) 0.0012(4)
O4 0.0667(9) 0.0330(6) 0.0303(6) 0.0166(6) 0.0192(6) -0.0040(5)
N1 0.0400(8) 0.0577(10) 0.0451(9) 0.0031(7) 0.0211(7) -0.0086(7)
C1 0.0334(7) 0.0236(7) 0.0302(7) -0.0008(5) 0.0183(6) 0.0001(5)
C2 0.0409(8) 0.0251(7) 0.0300(8) 0.0011(6) 0.0194(6) -0.0040(5)
C3 0.0423(8) 0.0205(6) 0.0346(8) 0.0029(6) 0.0211(7) -0.0017(5)
C4 0.0601(13) 0.110(2) 0.0519(13) -0.0003(14) 0.0279(11) 0.0132(13)
C5 0.0589(13) 0.0636(15) 0.120(2) -0.0071(11) 0.0497(15) -0.0276(14)

loop_
_atom_type_symbol
_atom_type_description
_atom_type_scat_dispersion_real
_atom_type_scat_dispersion_imag
_atom_type_scat_source
C C 0.0033 0.0016 'International Tables Vol C Tables 4.2.6.8 and 6.1.1.4'
H H 0.0000 0.0000 'International Tables Vol C Tables 4.2.6.8 and 6.1.1.4'
N N 0.0061 0.0033 'International Tables Vol C Tables 4.2.6.8 and 6.1.1.4'
O O 0.0106 0.0060 'International Tables Vol C Tables 4.2.6.8 and 6.1.1.4'
S S 0.1246 0.1234 'International Tables Vol C Tables 4.2.6.8 and 6.1.1.4'

loop_
_geom_angle_atom_site_label_1
_geom_angle_atom_site_label_2
_geom_angle_atom_site_label_3
_geom_angle_site_symmetry_1
_geom_angle_site_symmetry_3
_geom_angle
O2 S1 O1 . . 112.67(8)
O2 S1 O3 . . 113.09(7)
O1 S1 O3 . . 112.00(7)
O2 S1 C1 . . 107.34(7)
O1 S1 C1 . . 105.76(7)
O3 S1 C1 . . 105.31(7)
C2 O4 H4 . . 106.1(15)
C5 N1 C4 . . 115.6(2)
C5 N1 H1 . . 110.4(19)
C4 N1 H1 . . 101.2(19)
C5 N1 H2 . . 110(2)
C4 N1 H2 . . 103.1(19)
H1 N1 H2 . . 116(3)
C3 C1 C2 3_667 . 120.41(13)
C3 C1 S1 3_667 . 118.67(11)
C2 C1 S1 . . 120.91(11)
O4 C2 C3 . . 121.61(13)
O4 C2 C1 . . 119.56(14)
C3 C2 C1 . . 118.83(13)
C2 C3 C1 . 3_667 120.76(13)
C2 C3 H3 . . 119.6
C1 C3 H3 3_667 . 119.6
N1 C4 H4A . . 109.5
N1 C4 H4B . . 109.5
H4A C4 H4B . . 109.5
N1 C4 H4C . . 109.5
H4A C4 H4C . . 109.5
H4B C4 H4C . . 109.5
N1 C5 H5A . . 109.5
N1 C5 H5B . . 109.5
H5A C5 H5B . . 109.5
N1 C5 H5C . . 109.5
H5A C5 H5C . . 109.5
H5B C5 H5C . . 109.5

loop_
_geom_bond_atom_site_label_1
_geom_bond_atom_site_label_2
_geom_bond_site_symmetry_2
_geom_bond_distance
S1 O2 . 1.4462(12)
S1 O1 . 1.4531(11)
S1 O3 . 1.4577(11)
S1 C1 . 1.7799(15)
O4 C2 . 1.3657(18)
O4 H4 . 0.827(9)
N1 C5 . 1.463(3)
N1 C4 . 1.462(3)
N1 H1 . 0.879(10)
N1 H2 . 0.890(10)
C1 C3 3_667 1.391(2)
C1 C2 . 1.394(2)
C2 C3 . 1.391(2)
C3 C1 3_667 1.391(2)
C3 H3 . 0.9300
C4 H4A . 0.9600
C4 H4B . 0.9600
C4 H4C . 0.9600
C5 H5A . 0.9600
C5 H5B . 0.9600
C5 H5C . 0.9600

loop_
_geom_hbond_atom_site_label_D
_geom_hbond_atom_site_label_H
_geom_hbond_atom_site_label_A
_geom_hbond_site_symmetry_A
_geom_hbond_distance_DH
_geom_hbond_distance_HA
_geom_hbond_distance_DA
_geom_hbond_angle_DHA
O4 H4 O3 2_646 0.830(10) 1.850(10) 2.670(2) 175(2)
N1 H1 O1 . 0.880(10) 2.13(2) 2.866(2) 140(2)
N1 H1 O1 3_566 0.880(10) 2.21(2) 2.921(2) 138(2)
N1 H2 O2 3_666 0.890(10) 2.07(2) 2.837(2) 143(3)

loop_
_geom_torsion_atom_site_label_1
_geom_torsion_atom_site_label_2
_geom_torsion_atom_site_label_3
_geom_torsion_atom_site_label_4
_geom_torsion_site_symmetry_1
_geom_torsion_site_symmetry_4
_geom_torsion
O2 S1 C1 C3 . 3_667 126.33(13)
O1 S1 C1 C3 . 3_667 -113.16(13)
O3 S1 C1 C3 . 3_667 5.58(14)
O2 S1 C1 C2 . . -54.28(14)
O1 S1 C1 C2 . . 66.23(14)
O3 S1 C1 C2 . . -175.03(12)
C3 C1 C2 O4 3_667 . 178.89(14)
S1 C1 C2 O4 . . -0.5(2)
C3 C1 C2 C3 3_667 . -0.1(3)
S1 C1 C2 C3 . . -179.49(11)
O4 C2 C3 C1 . 3_667 -178.87(14)
C1 C2 C3 C1 . 3_667 0.1(3)
